data_8100221
loop_
_publ_author_name
'Peters, K.'
'Peters, E.-M.'
'Rebien, F.'
'Maurer, M.'
'Linker, T.'

_publ_section_title
;
Crystal structure of (3aS,4S,9R,9aS)-4-hydroxy-9-phenyl-3a,4,9,9a-
tetrahydro-3H-naphtho[2,3-c]furan-1-one, C~18~H~16~O~3~
;
_journal_issue 4
_journal_name_full 'Zeitschrift f\"ur Kristallographie - New Crystal Structures'
_journal_page_first 481
_journal_page_last 482
_journal_volume 219
_journal_year 2004
_chemical_formula_sum 'C18 H16 O3'
_chemical_formula_weight 280.31
_space_group_IT_number 14
_symmetry_cell_setting monoclinic
_symmetry_space_group_name_Hall '-P 2yn'
_symmetry_space_group_name_H-M 'P 1 21/n 1'
_cell_angle_alpha 90.00
_cell_angle_beta 93.69(1)
_cell_angle_gamma 90.00
_cell_formula_units_Z 4
_cell_length_a 8.2840(10)
_cell_length_b 9.5240(10)
_cell_length_c 17.7290(10)
_cell_measurement_temperature 293(2)
_cell_volume 1395.9(2)
_diffrn_ambient_temperature 293(2)
_exptl_crystal_density_diffrn 1.334
_cod_original_sg_symbol_H-M 'P 21/n'
_cod_database_code 8100221

loop_
_symmetry_equiv_pos_as_xyz
'x, y, z'
'-x+1/2, y+1/2, -z+1/2'
'-x, -y, -z'
'x-1/2, -y-1/2, z-1/2'

loop_
_atom_site_label
_atom_site_type_symbol
_atom_site_fract_x
_atom_site_fract_y
_atom_site_fract_z
_atom_site_U_iso_or_equiv
_atom_site_adp_type
_atom_site_occupancy
_atom_site_symmetry_multiplicity
_atom_site_Wyckoff_symbol
_atom_site_calc_flag
_atom_site_refinement_flags
_atom_site_disorder_assembly
_atom_site_disorder_group
O1 O 0.05218(17) 0.63483(15) 0.67484(8) 0.0622(4) Uani 1 4 e d . . .
C2 C -0.0220(2) 0.6504(2) 0.73963(12) 0.0546(5) Uani 1 4 e d . . .
O2 O -0.0120(2) 0.75987(16) 0.77284(10) 0.0835(5) Uani 1 4 e d . . .
C3 C -0.10941(19) 0.51768(16) 0.76027(9) 0.0403(4) Uani 1 4 e d . . .
H3 H -0.2245 0.5290 0.7450 0.080 Uiso 1 4 e calc R . .
C4 C -0.09314(18) 0.48846(16) 0.84672(9) 0.0393(3) Uani 1 4 e d . . .
H4 H 0.0121 0.5262 0.8652 0.080 Uiso 1 4 e calc R . .
C5 C -0.08716(18) 0.33019(17) 0.86234(9) 0.0403(4) Uani 1 4 e d . . .
C6 C 0.00812(19) 0.24647(17) 0.81735(10) 0.0417(4) Uani 1 4 e d . . .
C7 C 0.0875(2) 0.31623(18) 0.75320(10) 0.0454(4) Uani 1 4 e d . . .
H7A H 0.1297 0.2447 0.7199 0.080 Uiso 1 4 e calc R . .
O7 O 0.21668(16) 0.40827(14) 0.78024(8) 0.0536(3) Uani 1 4 e d . . .
H7 H 0.300(4) 0.362(3) 0.7846(16) 0.089(9) Uiso 1 4 e d . . .
C8 C -0.0386(2) 0.40577(18) 0.70890(9) 0.0438(4) Uani 1 4 e d . . .
H8 H -0.1257 0.3456 0.6873 0.080 Uiso 1 4 e calc R . .
C9 C 0.0314(3) 0.4934(2) 0.64609(11) 0.0569(5) Uani 1 4 e d . . .
H9A H 0.1345 0.4551 0.6331 0.080 Uiso 1 4 e calc R . .
H9B H -0.0419 0.4930 0.6012 0.080 Uiso 1 4 e calc R . .
C10 C -0.1629(2) 0.2677(2) 0.92144(10) 0.0490(4) Uani 1 4 e d . . .
H10 H -0.2257 0.3219 0.9519 0.080 Uiso 1 4 e calc R . .
C11 C -0.1453(2) 0.1241(2) 0.93549(11) 0.0568(5) Uani 1 4 e d . . .
H11 H -0.1956 0.0836 0.9755 0.080 Uiso 1 4 e calc R . .
C12 C -0.0536(2) 0.0415(2) 0.89022(12) 0.0564(5) Uani 1 4 e d . . .
H12 H -0.0435 -0.0543 0.8993 0.080 Uiso 1 4 e calc R . .
C13 C 0.0231(2) 0.10298(18) 0.83119(11) 0.0500(4) Uani 1 4 e d . . .
H13 H 0.0849 0.0480 0.8007 0.080 Uiso 1 4 e calc R . .
C14 C -0.2194(2) 0.56482(17) 0.88980(9) 0.0421(4) Uani 1 4 e d . . .
C15 C -0.3845(2) 0.54203(19) 0.87489(10) 0.0481(4) Uani 1 4 e d . . .
H15 H -0.4201 0.4812 0.8363 0.080 Uiso 1 4 e calc R . .
C16 C -0.4962(3) 0.6097(2) 0.91742(12) 0.0598(5) Uani 1 4 e d . . .
H16 H -0.6062 0.5936 0.9074 0.080 Uiso 1 4 e calc R . .
C17 C -0.4440(3) 0.7008(2) 0.97454(13) 0.0697(6) Uani 1 4 e d . . .
H17 H -0.5192 0.7465 1.0027 0.080 Uiso 1 4 e calc R . .
C18 C -0.2816(3) 0.7243(2) 0.98993(13) 0.0702(6) Uani 1 4 e d . . .
H18 H -0.2467 0.7852 1.0286 0.080 Uiso 1 4 e calc R . .
C19 C -0.1699(3) 0.6569(2) 0.94745(11) 0.0557(5) Uani 1 4 e d . . .
H19 H -0.0601 0.6737 0.9578 0.080 Uiso 1 4 e calc R . .

loop_
_atom_site_aniso_label
_atom_site_aniso_U_11
_atom_site_aniso_U_22
_atom_site_aniso_U_33
_atom_site_aniso_U_23
_atom_site_aniso_U_13
_atom_site_aniso_U_12
O1 0.0615(8) 0.0552(8) 0.0716(9) 0.0138(7) 0.0177(7) -0.0076(6)
C2 0.0583(11) 0.0418(10) 0.0638(11) 0.0071(8) 0.0050(9) -0.0056(8)
O2 0.1217(15) 0.0397(8) 0.0907(11) -0.0019(8) 0.0198(10) -0.0196(9)
C3 0.0376(8) 0.0346(8) 0.0487(9) 0.0014(6) 0.0029(6) -0.0013(6)
C4 0.0354(7) 0.0342(8) 0.0477(8) -0.0015(6) -0.0009(6) -0.0015(6)
C5 0.0366(8) 0.0359(8) 0.0476(8) 0.0017(6) -0.0037(6) -0.0006(6)
C6 0.0350(7) 0.0358(8) 0.0535(9) -0.0022(7) -0.0038(6) 0.0009(6)
C7 0.0390(8) 0.0389(8) 0.0588(10) -0.0046(7) 0.0066(7) 0.0011(7)
O7 0.0356(6) 0.0477(7) 0.0774(9) -0.0009(6) 0.0030(6) -0.0009(5)
C8 0.0405(8) 0.0425(9) 0.0487(9) -0.0029(7) 0.0050(7) -0.0013(7)
C9 0.0570(11) 0.0608(12) 0.0541(10) 0.0065(9) 0.0123(8) 0.0027(9)
C10 0.0458(9) 0.0478(10) 0.0532(9) 0.0064(8) 0.0016(7) 0.0013(7)
C11 0.0570(11) 0.0522(11) 0.0603(11) 0.0161(9) -0.0028(9) -0.0052(9)
C12 0.0587(11) 0.0367(9) 0.0716(12) 0.0091(8) -0.0125(9) 0.0004(8)
C13 0.0478(9) 0.0385(9) 0.0625(11) -0.0018(8) -0.0059(8) 0.0031(7)
C14 0.0466(9) 0.0343(8) 0.0456(8) 0.0011(6) 0.0039(7) 0.0007(7)
C15 0.0455(9) 0.0445(9) 0.0545(9) 0.0026(8) 0.0048(7) 0.0021(7)
C16 0.0525(11) 0.0559(11) 0.0731(13) 0.0142(10) 0.0203(9) 0.0073(9)
C17 0.0886(17) 0.0498(11) 0.0751(14) 0.0027(10) 0.0402(12) 0.0104(11)
C18 0.0974(18) 0.0550(12) 0.0604(12) -0.0154(10) 0.0216(11) -0.0027(11)
C19 0.0624(11) 0.0498(10) 0.0551(10) -0.0087(8) 0.0046(9) -0.0028(9)

loop_
_geom_bond_atom_site_label_1
_geom_bond_atom_site_label_2
_geom_bond_distance
_geom_bond_site_symmetry_2
_geom_bond_publ_flag
O1 C2 1.345(2) . ?
O1 C9 1.446(3) . ?
C2 O2 1.198(2) . ?
C2 C3 1.513(2) . ?
C3 C8 1.542(2) . ?
C3 C4 1.555(2) . ?
C3 H3 0.9800 . ?
C4 C14 1.519(2) . ?
C4 C5 1.533(2) . ?
C4 H4 0.9800 . ?
C5 C10 1.389(2) . ?
C5 C6 1.406(2) . ?
C6 C13 1.393(2) . ?
C6 C7 1.505(2) . ?
C7 O7 1.441(2) . ?
C7 C8 1.526(2) . ?
C7 H7A 0.9800 . ?
O7 H7 0.82(3) . ?
C8 C9 1.535(2) . ?
C8 H8 0.9800 . ?
C9 H9A 0.9700 . ?
C9 H9B 0.9700 . ?
C10 C11 1.396(3) . ?
C10 H10 0.9300 . ?
C11 C12 1.385(3) . ?
C11 H11 0.9300 . ?
C12 C13 1.388(3) . ?
C12 H12 0.9300 . ?
C13 H13 0.9300 . ?
C14 C19 1.389(3) . ?
C14 C15 1.393(2) . ?
C15 C16 1.389(3) . ?
C15 H15 0.9300 . ?
C16 C17 1.382(3) . ?
C16 H16 0.9300 . ?
C17 C18 1.374(4) . ?
C17 H17 0.9300 . ?
C18 C19 1.388(3) . ?
C18 H18 0.9300 . ?
C19 H19 0.9300 . ?
